data_7119045
loop_
_publ_author_name
'Zhuang Song'
'Yizhou Wu'
'Tao Xin'
'Chao Jin'
'Xiaoan Wen'
'Hongbin Sun'
'Qing-Long Xu'

_publ_section_title
;
 The Rh(II)-catalyzed formal N-S bond insertion reaction of
 aryldiazoacetates into N-phenyl-sulfenyl phthalimide
;
_journal_name_full Chem.Commun.
_journal_page_first 6079
_journal_volume 52
_journal_year 2016
_chemical_absolute_configuration ad
_chemical_formula_sum 'C23 H17 N O4 S'
_chemical_formula_weight 403.44
_chemical_name_systematic
; 
 ? 
;
_space_group_IT_number 4
_symmetry_cell_setting monoclinic
_symmetry_space_group_name_Hall 'P 2yb'
_symmetry_space_group_name_H-M 'P 1 21 1'
_atom_sites_solution_hydrogens geom
_atom_sites_solution_primary direct
_atom_sites_solution_secondary difmap
_audit_creation_method SHELXL-97
_audit_update_record
;
2015-08-03 deposited with the CCDC.
2016-04-18 downloaded from the CCDC.
;
_cell_angle_alpha 90.00
_cell_angle_beta 93.09(3)
_cell_angle_gamma 90.00
_cell_formula_units_Z 2
_cell_length_a 8.3300(17)
_cell_length_b 12.431(3)
_cell_length_c 9.5280(19)
_cell_measurement_reflns_used 25
_cell_measurement_temperature 293(2)
_cell_measurement_theta_max 13
_cell_measurement_theta_min 9
_cell_volume 985.2(4)
_computing_cell_refinement 'CAD4 EXPRESS'
_computing_data_collection 'CAD4 EXPRESS(Enraf-Nonius,1994)'
_computing_data_reduction 'XCAD4(Harms & Wocadlo,1995)'
_computing_structure_refinement 'SHELXL-97 (Sheldrick, 1997)'
_computing_structure_solution 'SHELXS-97 (Sheldrick, 1990)'
_diffrn_ambient_temperature 293(2)
_diffrn_measured_fraction_theta_full 1.000
_diffrn_measured_fraction_theta_max 1.000
_diffrn_measurement_device_type 'Nonius CAD4'
_diffrn_measurement_method \w/2\q
_diffrn_radiation_monochromator graphite
_diffrn_radiation_source 'fine-focus sealed tube'
_diffrn_radiation_type MoK\a
_diffrn_radiation_wavelength 0.71073
_diffrn_reflns_av_R_equivalents 0.0933
_diffrn_reflns_av_sigmaI/netI 0.0997
_diffrn_reflns_limit_h_max 10
_diffrn_reflns_limit_h_min 0
_diffrn_reflns_limit_k_max 14
_diffrn_reflns_limit_k_min -14
_diffrn_reflns_limit_l_max 11
_diffrn_reflns_limit_l_min -11
_diffrn_reflns_number 3868
_diffrn_reflns_theta_full 25.37
_diffrn_reflns_theta_max 25.37
_diffrn_reflns_theta_min 2.14
_diffrn_standards_decay_% 1
_diffrn_standards_interval_count 200
_diffrn_standards_interval_time 2h
_diffrn_standards_number 3
_exptl_absorpt_coefficient_mu 0.194
_exptl_absorpt_correction_T_max 0.9808
_exptl_absorpt_correction_T_min 0.9440
_exptl_absorpt_correction_type psi-scan
_exptl_crystal_density_diffrn 1.360
_exptl_crystal_density_method 'not measured'
_exptl_crystal_F_000 420
_exptl_crystal_size_max 0.30
_exptl_crystal_size_mid 0.20
_exptl_crystal_size_min 0.10
_refine_diff_density_max 0.278
_refine_diff_density_min -0.317
_refine_diff_density_rms 0.088
_refine_ls_abs_structure_details 'Flack H D (1983), Acta Cryst. A39, 876-881'
_refine_ls_abs_structure_Flack 0.26(17)
_refine_ls_extinction_method none
_refine_ls_goodness_of_fit_ref 1.011
_refine_ls_hydrogen_treatment constr
_refine_ls_matrix_type full
_refine_ls_number_parameters 262
_refine_ls_number_reflns 3613
_refine_ls_number_restraints 1
_refine_ls_restrained_S_all 1.010
_refine_ls_R_factor_all 0.1107
_refine_ls_R_factor_gt 0.0707
_refine_ls_shift/su_max 0.000
_refine_ls_shift/su_mean 0.000
_refine_ls_structure_factor_coef Fsqd
_refine_ls_weighting_details 'calc w=1/[\s^2^(Fo^2^)+(0.1000P)^2^+0.0000P] where P=(Fo^2^+2Fc^2^)/3'
_refine_ls_weighting_scheme calc
_refine_ls_wR_factor_gt 0.1655
_refine_ls_wR_factor_ref 0.1891
_reflns_number_gt 2354
_reflns_number_total 3613
_reflns_threshold_expression >2sigma(I)
_cod_data_source_file c6cc02641a2.cif
_cod_data_source_block x
_cod_original_cell_volume 985.2(3)
_cod_original_sg_symbol_H-M P21
_cod_database_code 7119045

loop_
_symmetry_equiv_pos_as_xyz
'x, y, z'
'-x, y+1/2, -z'

loop_
_atom_site_label
_atom_site_type_symbol
_atom_site_fract_x
_atom_site_fract_y
_atom_site_fract_z
_atom_site_U_iso_or_equiv
_atom_site_adp_type
_atom_site_occupancy
_atom_site_symmetry_multiplicity
_atom_site_calc_flag
_atom_site_refinement_flags
_atom_site_disorder_assembly
_atom_site_disorder_group
S S 0.52522(17) 0.17169(12) 0.76852(17) 0.0604(5) Uani 1 1 d . . .
N N 0.2762(5) 0.3115(3) 0.7059(4) 0.0421(10) Uani 1 1 d . . .
O1 O 0.1854(5) 0.2414(3) 0.9138(4) 0.0630(11) Uani 1 1 d . . .
C1 C 0.3511(6) 0.2130(4) 0.6508(6) 0.0463(12) Uani 1 1 d . . .
O2 O 0.3734(5) 0.4345(3) 0.5480(4) 0.0593(10) Uani 1 1 d . . .
C2 C 0.2289(6) 0.1183(4) 0.6443(6) 0.0458(12) Uani 1 1 d . . .
O3 O 0.5411(5) 0.2283(4) 0.4647(5) 0.0694(12) Uani 1 1 d . . .
C3 C 0.0668(7) 0.1357(5) 0.6353(7) 0.0654(17) Uani 1 1 d . . .
H3A H 0.0268 0.2055 0.6393 0.079 Uiso 1 1 calc R . .
O4 O 0.2778(5) 0.2453(3) 0.4100(4) 0.0593(10) Uani 1 1 d . . .
C4 C -0.0384(8) 0.0490(6) 0.6204(7) 0.0691(18) Uani 1 1 d . . .
H4A H -0.1490 0.0597 0.6172 0.083 Uiso 1 1 calc R . .
C5 C 0.0251(10) -0.0533(6) 0.6106(7) 0.077(2) Uani 1 1 d . . .
H5A H -0.0439 -0.1119 0.5999 0.092 Uiso 1 1 calc R . .
C6 C 0.1835(8) -0.0695(5) 0.6161(7) 0.0648(16) Uani 1 1 d . . .
H6A H 0.2229 -0.1393 0.6117 0.078 Uiso 1 1 calc R . .
C7 C 0.2917(8) 0.0165(5) 0.6282(7) 0.0584(15) Uani 1 1 d . . .
H7A H 0.4019 0.0055 0.6256 0.070 Uiso 1 1 calc R . .
C8 C 0.2149(6) 0.3157(4) 0.8359(6) 0.0499(13) Uani 1 1 d . . .
C9 C 0.1865(6) 0.4331(4) 0.8678(6) 0.0493(13) Uani 1 1 d . . .
C10 C 0.1250(7) 0.4807(5) 0.9833(7) 0.0624(16) Uani 1 1 d . . .
H10A H 0.0903 0.4411 1.0587 0.075 Uiso 1 1 calc R . .
C11 C 0.1183(9) 0.5938(6) 0.9793(8) 0.074(2) Uani 1 1 d . . .
H11A H 0.0787 0.6310 1.0548 0.089 Uiso 1 1 calc R . .
C12 C 0.1689(8) 0.6501(5) 0.8663(8) 0.074(2) Uani 1 1 d . . .
H12A H 0.1617 0.7247 0.8670 0.089 Uiso 1 1 calc R . .
C13 C 0.2290(7) 0.6010(5) 0.7534(7) 0.0594(15) Uani 1 1 d . . .
H13A H 0.2623 0.6405 0.6774 0.071 Uiso 1 1 calc R . .
C14 C 0.2391(6) 0.4896(4) 0.7556(6) 0.0472(13) Uani 1 1 d . . .
C15 C 0.3053(6) 0.4170(4) 0.6536(6) 0.0430(12) Uani 1 1 d . . .
C16 C 0.4070(7) 0.2341(4) 0.5007(7) 0.0525(14) Uani 1 1 d . . .
C17 C 0.3137(10) 0.2682(7) 0.2678(7) 0.081(2) Uani 1 1 d . . .
H17A H 0.2154 0.2742 0.2110 0.122 Uiso 1 1 calc R . .
H17B H 0.3777 0.2110 0.2324 0.122 Uiso 1 1 calc R . .
H17C H 0.3722 0.3346 0.2645 0.122 Uiso 1 1 calc R . .
C18 C 0.6054(7) 0.2981(5) 0.8206(7) 0.0606(16) Uani 1 1 d . . .
C19 C 0.5702(8) 0.3352(7) 0.9560(7) 0.0741(19) Uani 1 1 d . . .
H19A H 0.5099 0.2944 1.0158 0.089 Uiso 1 1 calc R . .
C20 C 0.6304(11) 0.4357(9) 0.9950(10) 0.102(3) Uani 1 1 d . . .
H20A H 0.6084 0.4632 1.0827 0.122 Uiso 1 1 calc R . .
C21 C 0.7195(11) 0.4945(8) 0.9099(13) 0.107(3) Uani 1 1 d . . .
H21A H 0.7575 0.5612 0.9407 0.128 Uiso 1 1 calc R . .
C22 C 0.7557(11) 0.4594(7) 0.7800(10) 0.100(3) Uani 1 1 d . . .
H22A H 0.8147 0.5019 0.7212 0.120 Uiso 1 1 calc R . .
C23 C 0.7002(8) 0.3550(6) 0.7371(8) 0.075(2) Uani 1 1 d . . .
H23A H 0.7293 0.3264 0.6519 0.090 Uiso 1 1 calc R . .

loop_
_atom_site_aniso_label
_atom_site_aniso_U_11
_atom_site_aniso_U_22
_atom_site_aniso_U_33
_atom_site_aniso_U_23
_atom_site_aniso_U_13
_atom_site_aniso_U_12
S 0.0533(9) 0.0456(7) 0.0796(10) 0.0042(8) -0.0218(7) 0.0017(7)
N 0.040(2) 0.037(2) 0.050(2) 0.000(2) 0.007(2) -0.0034(18)
O1 0.072(3) 0.053(2) 0.064(2) 0.006(2) 0.006(2) -0.002(2)
C1 0.037(3) 0.040(3) 0.062(3) -0.003(2) -0.003(2) 0.000(2)
O2 0.067(3) 0.046(2) 0.066(2) 0.003(2) 0.014(2) 0.0022(19)
C2 0.040(3) 0.045(3) 0.052(3) 0.002(2) 0.005(2) 0.001(2)
O3 0.058(3) 0.069(3) 0.081(3) -0.016(2) 0.010(2) 0.002(2)
C3 0.052(4) 0.055(4) 0.088(5) 0.002(3) -0.019(3) -0.005(3)
O4 0.067(3) 0.058(2) 0.051(2) 0.0017(19) -0.0130(19) 0.002(2)
C4 0.058(4) 0.069(5) 0.080(4) 0.000(4) -0.001(3) -0.015(3)
C5 0.086(6) 0.065(4) 0.078(5) -0.007(4) -0.005(4) -0.026(4)
C6 0.067(4) 0.049(4) 0.077(4) -0.009(3) 0.000(3) -0.010(3)
C7 0.056(4) 0.051(4) 0.067(4) -0.005(3) -0.004(3) 0.001(3)
C8 0.042(3) 0.043(3) 0.064(4) 0.006(3) -0.004(3) -0.007(2)
C9 0.045(3) 0.048(3) 0.055(3) -0.002(3) -0.004(3) 0.006(3)
C10 0.056(4) 0.063(4) 0.068(4) -0.010(3) -0.003(3) 0.012(3)
C11 0.067(4) 0.072(5) 0.083(5) -0.034(4) -0.001(4) 0.017(4)
C12 0.070(4) 0.047(4) 0.106(6) -0.011(4) 0.002(4) 0.006(3)
C13 0.065(4) 0.042(3) 0.072(4) -0.005(3) 0.014(3) 0.004(3)
C14 0.041(3) 0.041(3) 0.059(3) -0.003(3) 0.001(3) -0.001(2)
C15 0.040(3) 0.037(3) 0.053(3) 0.001(2) 0.017(2) 0.006(2)
C16 0.034(3) 0.041(3) 0.082(4) -0.013(3) -0.004(3) 0.000(2)
C17 0.089(5) 0.103(6) 0.051(4) 0.004(4) -0.003(4) 0.009(4)
C18 0.044(3) 0.058(4) 0.076(4) 0.010(3) -0.026(3) -0.003(3)
C19 0.065(4) 0.094(5) 0.062(4) -0.011(4) -0.014(3) 0.001(4)
C20 0.091(6) 0.118(8) 0.091(6) -0.030(6) -0.039(5) 0.008(6)
C21 0.093(6) 0.074(5) 0.146(9) -0.009(6) -0.067(6) -0.003(5)
C22 0.112(7) 0.084(6) 0.098(6) -0.009(5) -0.044(5) -0.035(5)
C23 0.058(4) 0.076(5) 0.090(5) -0.008(4) -0.017(4) -0.020(3)

loop_
_atom_type_symbol
_atom_type_description
_atom_type_scat_dispersion_real
_atom_type_scat_dispersion_imag
_atom_type_scat_source
C C 0.0033 0.0016 'International Tables Vol C Tables 4.2.6.8 and 6.1.1.4'
H H 0.0000 0.0000 'International Tables Vol C Tables 4.2.6.8 and 6.1.1.4'
N N 0.0061 0.0033 'International Tables Vol C Tables 4.2.6.8 and 6.1.1.4'
O O 0.0106 0.0060 'International Tables Vol C Tables 4.2.6.8 and 6.1.1.4'
S S 0.1246 0.1234 'International Tables Vol C Tables 4.2.6.8 and 6.1.1.4'

loop_
_geom_angle_atom_site_label_1
_geom_angle_atom_site_label_2
_geom_angle_atom_site_label_3
_geom_angle
_geom_angle_site_symmetry_1
_geom_angle_site_symmetry_3
C18 S C1 101.2(2) . .
C8 N C15 111.1(4) . .
C8 N C1 122.5(4) . .
C15 N C1 123.5(4) . .
N C1 C16 109.9(4) . .
N C1 C2 110.6(4) . .
C16 C1 C2 108.6(4) . .
N C1 S 110.1(3) . .
C16 C1 S 109.9(3) . .
C2 C1 S 107.6(4) . .
C3 C2 C7 121.2(5) . .
C3 C2 C1 121.7(5) . .
C7 C2 C1 116.6(5) . .
C2 C3 C4 119.9(6) . .
C2 C3 H3A 120.0 . .
C4 C3 H3A 120.0 . .
C16 O4 C17 115.2(5) . .
C5 C4 C3 118.6(6) . .
C5 C4 H4A 120.7 . .
C3 C4 H4A 120.7 . .
C6 C5 C4 121.1(6) . .
C6 C5 H5A 119.4 . .
C4 C5 H5A 119.4 . .
C5 C6 C7 121.3(6) . .
C5 C6 H6A 119.3 . .
C7 C6 H6A 119.3 . .
C2 C7 C6 117.6(6) . .
C2 C7 H7A 121.2 . .
C6 C7 H7A 121.2 . .
O1 C8 N 128.4(5) . .
O1 C8 C9 124.8(5) . .
N C8 C9 106.8(4) . .
C14 C9 C10 123.6(5) . .
C14 C9 C8 106.1(5) . .
C10 C9 C8 130.3(5) . .
C9 C10 C11 115.1(6) . .
C9 C10 H10A 122.4 . .
C11 C10 H10A 122.4 . .
C12 C11 C10 121.2(6) . .
C12 C11 H11A 119.4 . .
C10 C11 H11A 119.4 . .
C13 C12 C11 122.4(6) . .
C13 C12 H12A 118.8 . .
C11 C12 H12A 118.8 . .
C12 C13 C14 117.5(6) . .
C12 C13 H13A 121.2 . .
C14 C13 H13A 121.2 . .
C9 C14 C13 120.1(5) . .
C9 C14 C15 110.6(5) . .
C13 C14 C15 129.3(5) . .
O2 C15 N 123.7(4) . .
O2 C15 C14 131.3(5) . .
N C15 C14 105.0(4) . .
O3 C16 O4 123.4(6) . .
O3 C16 C1 126.1(5) . .
O4 C16 C1 109.8(4) . .
O4 C17 H17A 109.5 . .
O4 C17 H17B 109.5 . .
H17A C17 H17B 109.5 . .
O4 C17 H17C 109.5 . .
H17A C17 H17C 109.5 . .
H17B C17 H17C 109.5 . .
C23 C18 C19 121.5(7) . .
C23 C18 S 121.6(6) . .
C19 C18 S 116.8(5) . .
C20 C19 C18 116.6(8) . .
C20 C19 H19A 121.7 . .
C18 C19 H19A 121.7 . .
C21 C20 C19 122.0(9) . .
C21 C20 H20A 119.0 . .
C19 C20 H20A 119.0 . .
C20 C21 C22 122.1(9) . .
C20 C21 H21A 119.0 . .
C22 C21 H21A 119.0 . .
C21 C22 C23 117.8(9) . .
C21 C22 H22A 121.1 . .
C23 C22 H22A 121.1 . .
C18 C23 C22 119.8(8) . .
C18 C23 H23A 120.1 . .
C22 C23 H23A 120.1 . .

loop_
_geom_bond_atom_site_label_1
_geom_bond_atom_site_label_2
_geom_bond_distance
_geom_bond_site_symmetry_2
S C18 1.768(7) .
S C1 1.857(5) .
N C8 1.366(7) .
N C15 1.429(6) .
N C1 1.483(6) .
O1 C8 1.218(6) .
C1 C16 1.550(8) .
C1 C2 1.555(7) .
O2 C15 1.201(6) .
C2 C3 1.366(7) .
C2 C7 1.381(8) .
O3 C16 1.188(6) .
C3 C4 1.391(9) .
C3 H3A 0.9300 .
O4 C16 1.350(7) .
O4 C17 1.432(7) .
C4 C5 1.383(10) .
C4 H4A 0.9300 .
C5 C6 1.333(9) .
C5 H5A 0.9300 .
C6 C7 1.398(8) .
C6 H6A 0.9300 .
C7 H7A 0.9300 .
C8 C9 1.512(8) .
C9 C14 1.370(7) .
C9 C10 1.373(7) .
C10 C11 1.408(10) .
C10 H10A 0.9300 .
C11 C12 1.369(10) .
C11 H11A 0.9300 .
C12 C13 1.356(9) .
C12 H12A 0.9300 .
C13 C14 1.387(8) .
C13 H13A 0.9300 .
C14 C15 1.456(7) .
C17 H17A 0.9600 .
C17 H17B 0.9600 .
C17 H17C 0.9600 .
C18 C23 1.351(9) .
C18 C19 1.416(9) .
C19 C20 1.389(13) .
C19 H19A 0.9300 .
C20 C21 1.344(12) .
C20 H20A 0.9300 .
C21 C22 1.361(13) .
C21 H21A 0.9300 .
C22 C23 1.430(11) .
C22 H22A 0.9300 .
C23 H23A 0.9300 .

loop_
_geom_torsion_atom_site_label_1
_geom_torsion_atom_site_label_2
_geom_torsion_atom_site_label_3
_geom_torsion_atom_site_label_4
_geom_torsion
_geom_torsion_site_symmetry_1
_geom_torsion_site_symmetry_2
_geom_torsion_site_symmetry_3
_geom_torsion_site_symmetry_4
C8 N C1 C16 179.5(4) . . . .
C15 N C1 C16 -21.5(6) . . . .
C8 N C1 C2 59.6(6) . . . .
C15 N C1 C2 -141.4(5) . . . .
C8 N C1 S -59.2(5) . . . .
C15 N C1 S 99.8(5) . . . .
C18 S C1 N -36.5(4) . . . .
C18 S C1 C16 84.7(4) . . . .
C18 S C1 C2 -157.2(4) . . . .
N C1 C2 C3 24.0(7) . . . .
C16 C1 C2 C3 -96.6(6) . . . .
S C1 C2 C3 144.4(5) . . . .
N C1 C2 C7 -164.7(5) . . . .
C16 C1 C2 C7 74.7(6) . . . .
S C1 C2 C7 -44.3(6) . . . .
C7 C2 C3 C4 4.9(9) . . . .
C1 C2 C3 C4 175.8(6) . . . .
C2 C3 C4 C5 -2.0(10) . . . .
C3 C4 C5 C6 0.4(11) . . . .
C4 C5 C6 C7 -1.7(11) . . . .
C3 C2 C7 C6 -6.0(9) . . . .
C1 C2 C7 C6 -177.3(5) . . . .
C5 C6 C7 C2 4.4(10) . . . .
C15 N C8 O1 -175.3(5) . . . .
C1 N C8 O1 -14.0(8) . . . .
C15 N C8 C9 5.5(6) . . . .
C1 N C8 C9 166.8(4) . . . .
O1 C8 C9 C14 178.5(5) . . . .
N C8 C9 C14 -2.2(6) . . . .
O1 C8 C9 C10 0.0(9) . . . .
N C8 C9 C10 179.2(5) . . . .
C14 C9 C10 C11 0.3(8) . . . .
C8 C9 C10 C11 178.7(6) . . . .
C9 C10 C11 C12 0.6(9) . . . .
C10 C11 C12 C13 -0.6(10) . . . .
C11 C12 C13 C14 -0.4(10) . . . .
C10 C9 C14 C13 -1.3(9) . . . .
C8 C9 C14 C13 -180.0(5) . . . .
C10 C9 C14 C15 177.0(5) . . . .
C8 C9 C14 C15 -1.8(6) . . . .
C12 C13 C14 C9 1.3(9) . . . .
C12 C13 C14 C15 -176.6(6) . . . .
C8 N C15 O2 172.4(5) . . . .
C1 N C15 O2 11.2(8) . . . .
C8 N C15 C14 -6.4(6) . . . .
C1 N C15 C14 -167.6(4) . . . .
C9 C14 C15 O2 -173.8(6) . . . .
C13 C14 C15 O2 4.2(11) . . . .
C9 C14 C15 N 4.9(6) . . . .
C13 C14 C15 N -177.1(6) . . . .
C17 O4 C16 O3 -10.2(8) . . . .
C17 O4 C16 C1 178.4(5) . . . .
N C1 C16 O3 119.4(6) . . . .
C2 C1 C16 O3 -119.5(6) . . . .
S C1 C16 O3 -2.0(7) . . . .
N C1 C16 O4 -69.5(5) . . . .
C2 C1 C16 O4 51.6(5) . . . .
S C1 C16 O4 169.2(4) . . . .
C1 S C18 C23 -80.4(6) . . . .
C1 S C18 C19 101.8(5) . . . .
C23 C18 C19 C20 3.6(10) . . . .
S C18 C19 C20 -178.6(5) . . . .
C18 C19 C20 C21 -0.9(12) . . . .
C19 C20 C21 C22 0.2(14) . . . .
C20 C21 C22 C23 -2.0(13) . . . .
C19 C18 C23 C22 -5.5(10) . . . .
S C18 C23 C22 176.8(6) . . . .
C21 C22 C23 C18 4.6(11) . . . .
